data_7056059
loop_
_publ_author_name
'Dudkin, Semyon V.'
'Belov, Alexander S.'
'Nelyubina, Yulia V.'
'Savchuk, Anastasia V.'
'Pavlov, Alexander A.'
'Novikov, Valentin V.'
'Voloshin, Yan Z.'

_publ_section_title
;
 Synthesis, X-ray structure and electrochemical properties of hybrid
 binuclear metallophthalocyaninate-capped tris-pyridineoximates
;
_journal_issue 9
_journal_name_full 'New J. Chem.'
_journal_page_first 3251
_journal_paper_doi 10.1039/C7NJ00131B
_journal_volume 41
_journal_year 2017
_chemical_formula_moiety 'C53 H37 Fe N14 O3 Zr, Cl O4'
_chemical_formula_sum 'C53 H37 Cl Fe N14 O7 Zr'
_chemical_formula_weight 1164.48
_space_group_crystal_system monoclinic
_space_group_IT_number 14
_space_group_name_Hall '-P 2yn'
_space_group_name_H-M_alt 'P 1 21/n 1'
_symmetry_space_group_name_Hall '-P 2yn'
_symmetry_space_group_name_H-M 'P 1 21/n 1'
_atom_sites_solution_hydrogens geom
_audit_creation_method SHELXL-2014/6
_audit_update_record
;
2016-09-06 deposited with the CCDC.
2017-03-06 downloaded from the CCDC.
;
_cell_angle_alpha 90
_cell_angle_beta 100.255(2)
_cell_angle_gamma 90
_cell_formula_units_Z 4
_cell_length_a 12.7726(16)
_cell_length_b 12.7063(16)
_cell_length_c 29.868(4)
_cell_measurement_reflns_used 4420
_cell_measurement_temperature 100(2)
_cell_measurement_theta_max 30
_cell_measurement_theta_min 3
_cell_volume 4769.9(11)
_computing_cell_refinement 'APEX2 (Bruker, 2005)'
_computing_data_collection 'APEX2 (Bruker, 2005)'
_computing_data_reduction 'APEX2 (Bruker, 2005)'
_computing_molecular_graphics 'SHELXL-2014/6 (Sheldrick, 2014)'
_computing_publication_material 'SHELXL-2014/6 (Sheldrick, 2014)'
_computing_structure_refinement 'SHELXL-2014/6 (Sheldrick, 2014)'
_computing_structure_solution 'APEX2 (Bruker, 2005)'
_diffrn_ambient_temperature 100(2)
_diffrn_measured_fraction_theta_full 0.999
_diffrn_measured_fraction_theta_max 0.999
_diffrn_measurement_device_type 'Bruker APEX2 DUO CCD area detector'
_diffrn_measurement_method 'phi and omega scans'
_diffrn_radiation_type MoK\a
_diffrn_radiation_wavelength 0.71073
_diffrn_reflns_av_R_equivalents 0.1888
_diffrn_reflns_av_unetI/netI 0.0987
_diffrn_reflns_Laue_measured_fraction_full 0.999
_diffrn_reflns_Laue_measured_fraction_max 0.999
_diffrn_reflns_limit_h_max 15
_diffrn_reflns_limit_h_min -15
_diffrn_reflns_limit_k_max 15
_diffrn_reflns_limit_k_min -15
_diffrn_reflns_limit_l_max 36
_diffrn_reflns_limit_l_min -36
_diffrn_reflns_number 75600
_diffrn_reflns_point_group_measured_fraction_full 0.999
_diffrn_reflns_point_group_measured_fraction_max 0.999
_diffrn_reflns_theta_full 25.242
_diffrn_reflns_theta_max 25.997
_diffrn_reflns_theta_min 1.746
_exptl_absorpt_coefficient_mu 0.652
_exptl_absorpt_correction_T_max 0.4330
_exptl_absorpt_correction_T_min 0.3667
_exptl_absorpt_correction_type multi-scan
_exptl_absorpt_process_details 'APEX2 (Bruker, 2005)'
_exptl_crystal_colour black
_exptl_crystal_density_diffrn 1.622
_exptl_crystal_description plate
_exptl_crystal_F_000 2368
_exptl_crystal_size_max 0.350
_exptl_crystal_size_mid 0.050
_exptl_crystal_size_min 0.010
_refine_diff_density_max 3.937
_refine_diff_density_min -1.379
_refine_diff_density_rms 0.147
_refine_ls_extinction_method none
_refine_ls_goodness_of_fit_ref 1.558
_refine_ls_hydrogen_treatment constr
_refine_ls_matrix_type full
_refine_ls_number_parameters 697
_refine_ls_number_reflns 9372
_refine_ls_number_restraints 6
_refine_ls_restrained_S_all 1.559
_refine_ls_R_factor_all 0.1614
_refine_ls_R_factor_gt 0.1076
_refine_ls_shift/su_max 0.002
_refine_ls_shift/su_mean 0.000
_refine_ls_structure_factor_coef Fsqd
_refine_ls_weighting_details 'w=1/[\s^2^(Fo^2^)+(0.0780P)^2^+2.0766P] where P=(Fo^2^+2Fc^2^)/3'
_refine_ls_weighting_scheme calc
_refine_ls_wR_factor_gt 0.2301
_refine_ls_wR_factor_ref 0.2488
_reflns_Friedel_coverage 0.000
_reflns_number_gt 6010
_reflns_number_total 9372
_reflns_threshold_expression 'I > 2\s(I)'
_cod_data_source_file c7nj00131b2.cif
_cod_data_source_block FeZr
_cod_depositor_comments 'Adding full bibliography for 7056058--7056062.cif.'
_cod_original_cell_volume 4770.0(10)
_cod_database_code 7056059
_shelx_space_group_comment
;
The symmetry employed for this shelxl refinement is uniquely defined
by the following loop, which should always be used as a source of
symmetry information in preference to the above space-group names.
They are only intended as comments.
;
_shelx_estimated_absorpt_t_min 0.804
_shelx_estimated_absorpt_t_max 0.994
_shelxl_version_number 2014/6

loop_
_space_group_symop_operation_xyz
'x, y, z'
'-x+1/2, y+1/2, -z+1/2'
'-x, -y, -z'
'x-1/2, -y-1/2, z-1/2'

loop_
_atom_site_label
_atom_site_type_symbol
_atom_site_fract_x
_atom_site_fract_y
_atom_site_fract_z
_atom_site_U_iso_or_equiv
_atom_site_adp_type
_atom_site_occupancy
_atom_site_site_symmetry_order
_atom_site_calc_flag
_atom_site_refinement_flags_posn
_atom_site_refinement_flags_adp
Zr01 Zr 0.31765(6) 0.49505(6) 0.42229(3) 0.0253(2) Uani 1 1 d . .
Fe1 Fe 0.15826(10) 0.54024(9) 0.30712(4) 0.0299(3) Uani 1 1 d . .
O1 O 0.2995(5) 0.6363(5) 0.3807(2) 0.0357(15) Uani 1 1 d . .
O2 O 0.1522(5) 0.4801(5) 0.3994(2) 0.0372(15) Uani 1 1 d . .
O3 O 0.3304(5) 0.4260(4) 0.3592(2) 0.0352(15) Uani 1 1 d . .
N1 N 0.2083(5) 0.6476(5) 0.3482(2) 0.0304(17) Uani 1 1 d . .
N2 N 0.0372(5) 0.6351(5) 0.2948(2) 0.0293(17) Uani 1 1 d . .
N3 N 0.1090(5) 0.4656(6) 0.3528(3) 0.039(2) Uani 1 1 d . U
N4 N 0.0811(6) 0.4238(5) 0.2716(2) 0.0304(17) Uani 1 1 d . .
N5 N 0.2904(6) 0.4765(5) 0.3190(3) 0.0351(19) Uani 1 1 d . .
N6 N 0.2184(6) 0.5953(5) 0.2555(2) 0.0311(17) Uani 1 1 d . .
C1 C 0.1899(7) 0.8255(7) 0.3786(3) 0.035(2) Uani 1 1 d . .
H1A H 0.2659 0.8190 0.3912 0.053 Uiso 1 1 calc R U
H1B H 0.1491 0.8268 0.4034 0.053 Uiso 1 1 calc R U
H1C H 0.1775 0.8910 0.3611 0.053 Uiso 1 1 calc R U
C2 C 0.1555(7) 0.7344(7) 0.3483(3) 0.030(2) Uani 1 1 d . .
C3 C 0.0547(6) 0.7291(6) 0.3169(3) 0.0264(19) Uani 1 1 d . .
C4 C -0.0197(7) 0.8110(7) 0.3104(3) 0.035(2) Uani 1 1 d . .
H4A H -0.0064 0.8754 0.3266 0.042 Uiso 1 1 calc R U
C5 C -0.1145(7) 0.7952(7) 0.2795(4) 0.045(3) Uani 1 1 d . .
H5A H -0.1660 0.8498 0.2739 0.054 Uiso 1 1 calc R U
C6 C -0.1322(7) 0.7022(7) 0.2578(3) 0.038(2) Uani 1 1 d . .
H6A H -0.1969 0.6899 0.2373 0.045 Uiso 1 1 calc R U
C7 C -0.0534(7) 0.6235(7) 0.2660(3) 0.040(2) Uani 1 1 d . .
H7A H -0.0661 0.5588 0.2500 0.048 Uiso 1 1 calc R U
C8 C 0.0012(7) 0.3288(7) 0.3798(3) 0.036(2) Uani 1 1 d . .
H8A H -0.0046 0.3742 0.4058 0.055 Uiso 1 1 calc R U
H8B H 0.0502 0.2707 0.3900 0.055 Uiso 1 1 calc R U
H8C H -0.0690 0.3004 0.3670 0.055 Uiso 1 1 calc R U
C9 C 0.0419(7) 0.3904(7) 0.3450(3) 0.031(2) Uani 1 1 d . .
C10 C 0.0167(7) 0.3687(7) 0.2965(3) 0.034(2) Uani 1 1 d . .
C11 C -0.0529(8) 0.2928(8) 0.2771(3) 0.044(3) Uani 1 1 d . .
H11A H -0.0980 0.2571 0.2942 0.053 Uiso 1 1 calc R U
C12 C -0.0553(9) 0.2699(8) 0.2316(3) 0.050(3) Uani 1 1 d . .
H12A H -0.1025 0.2172 0.2174 0.060 Uiso 1 1 calc R U
C13 C 0.0090(8) 0.3218(7) 0.2066(3) 0.043(3) Uani 1 1 d . .
H13A H 0.0088 0.3049 0.1757 0.052 Uiso 1 1 calc R U
C14 C 0.0741(8) 0.3999(7) 0.2286(3) 0.039(2) Uani 1 1 d . .
H14A H 0.1165 0.4387 0.2113 0.047 Uiso 1 1 calc R U
C15 C 0.4654(8) 0.4375(8) 0.2958(4) 0.050(3) Uani 1 1 d . .
H15A H 0.4717 0.3802 0.3180 0.074 Uiso 1 1 calc R U
H15B H 0.5180 0.4922 0.3066 0.074 Uiso 1 1 calc R U
H15C H 0.4782 0.4102 0.2665 0.074 Uiso 1 1 calc R U
C16 C 0.3573(7) 0.4830(7) 0.2899(3) 0.036(2) Uani 1 1 d . .
C17 C 0.3137(7) 0.5518(7) 0.2522(3) 0.035(2) Uani 1 1 d . .
C18 C 0.3670(9) 0.5753(8) 0.2158(3) 0.046(3) Uani 1 1 d . .
H18A H 0.4342 0.5438 0.2151 0.056 Uiso 1 1 calc R U
C19 C 0.3246(7) 0.6416(7) 0.1818(3) 0.040(3) Uani 1 1 d . .
H19A H 0.3568 0.6533 0.1559 0.048 Uiso 1 1 calc R U
C20 C 0.2276(8) 0.6931(6) 0.1875(3) 0.035(2) Uani 1 1 d . .
H20A H 0.1975 0.7456 0.1665 0.042 Uiso 1 1 calc R U
C21 C 0.1775(7) 0.6665(7) 0.2238(3) 0.036(2) Uani 1 1 d . .
H21A H 0.1121 0.6998 0.2262 0.043 Uiso 1 1 calc R U
N7 N 0.3337(6) 0.6211(5) 0.4751(2) 0.0315(18) Uani 1 1 d . .
N8 N 0.4701(6) 0.7293(6) 0.4513(3) 0.037(2) Uani 1 1 d . .
N9 N 0.4855(6) 0.5484(5) 0.4296(3) 0.0338(18) Uani 1 1 d . .
N10 N 0.5646(6) 0.3927(6) 0.4025(3) 0.043(2) Uani 1 1 d . .
N11 N 0.4115(5) 0.3455(5) 0.4354(2) 0.0284(17) Uani 1 1 d . .
N12 N 0.2774(6) 0.2374(5) 0.4607(2) 0.0303(17) Uani 1 1 d . .
N13 N 0.2575(5) 0.4194(5) 0.4803(2) 0.0278(17) Uani 1 1 d . .
N14 N 0.1927(6) 0.5720(5) 0.5165(2) 0.0338(18) Uani 1 1 d . .
C22 C 0.2585(8) 0.6393(7) 0.5031(3) 0.037(2) Uani 1 1 d . .
C23 C 0.2640(8) 0.7508(7) 0.5153(3) 0.041(2) Uani 1 1 d . .
C24 C 0.2020(9) 0.8117(7) 0.5398(3) 0.049(3) Uani 1 1 d . .
H24A H 0.1479 0.7807 0.5535 0.059 Uiso 1 1 calc R U
C25 C 0.2226(9) 0.9186(8) 0.5432(3) 0.048(3) Uani 1 1 d . .
H25A H 0.1808 0.9628 0.5587 0.057 Uiso 1 1 calc R U
C26 C 0.3046(9) 0.9612(8) 0.5239(4) 0.052(3) Uani 1 1 d . .
H26A H 0.3180 1.0346 0.5271 0.062 Uiso 1 1 calc R U
C27 C 0.3665(9) 0.9031(7) 0.5007(3) 0.045(3) Uani 1 1 d . .
H27A H 0.4226 0.9338 0.4881 0.054 Uiso 1 1 calc R U
C28 C 0.3431(8) 0.7950(7) 0.4965(3) 0.036(2) Uani 1 1 d . .
C29 C 0.3886(8) 0.7141(6) 0.4719(3) 0.034(2) Uani 1 1 d . .
C30 C 0.5161(7) 0.6516(7) 0.4317(3) 0.034(2) Uani 1 1 d . .
C31 C 0.6052(7) 0.6663(8) 0.4101(3) 0.038(2) Uani 1 1 d . .
C32 C 0.6642(8) 0.7570(8) 0.4011(3) 0.046(3) Uani 1 1 d . .
H32A H 0.6473 0.8249 0.4110 0.055 Uiso 1 1 calc R U
C33 C 0.7453(7) 0.7426(9) 0.3778(4) 0.046(3) Uani 1 1 d . .
H33A H 0.7838 0.8026 0.3708 0.056 Uiso 1 1 calc R U
C34 C 0.7748(8) 0.6438(9) 0.3637(4) 0.055(3) Uani 1 1 d . .
H34A H 0.8328 0.6379 0.3479 0.066 Uiso 1 1 calc R U
C35 C 0.7192(8) 0.5526(9) 0.3728(4) 0.052(3) Uani 1 1 d . .
H35A H 0.7376 0.4848 0.3633 0.063 Uiso 1 1 calc R U
C36 C 0.6355(7) 0.5678(7) 0.3964(3) 0.038(2) Uani 1 1 d . .
C37 C 0.5608(7) 0.4944(8) 0.4100(3) 0.040(2) Uani 1 1 d . .
C38 C 0.4941(7) 0.3249(7) 0.4141(3) 0.032(2) Uani 1 1 d . .
C39 C 0.4974(6) 0.2132(7) 0.4028(3) 0.031(2) Uani 1 1 d . .
C40 C 0.5599(7) 0.1544(7) 0.3802(3) 0.035(2) Uani 1 1 d . .
H40A H 0.6179 0.1853 0.3690 0.042 Uiso 1 1 calc R U
C41 C 0.5373(7) 0.0501(8) 0.3738(3) 0.042(2) Uani 1 1 d . .
H41A H 0.5811 0.0077 0.3586 0.050 Uiso 1 1 calc R U
C42 C 0.4507(7) 0.0041(7) 0.3894(3) 0.036(2) Uani 1 1 d . .
H42A H 0.4363 -0.0686 0.3839 0.043 Uiso 1 1 calc R U
C43 C 0.3865(7) 0.0618(7) 0.4123(3) 0.032(2) Uani 1 1 d . .
H43A H 0.3282 0.0307 0.4231 0.039 Uiso 1 1 calc R U
C44 C 0.4106(7) 0.1682(6) 0.4189(3) 0.029(2) Uani 1 1 d . .
C45 C 0.3602(7) 0.2531(6) 0.4398(3) 0.0263(19) Uani 1 1 d . .
C46 C 0.2343(7) 0.3153(6) 0.4806(3) 0.028(2) Uani 1 1 d . .
C47 C 0.1490(7) 0.2966(7) 0.5061(3) 0.031(2) Uani 1 1 d . .
C48 C 0.0954(7) 0.2063(7) 0.5166(3) 0.040(2) Uani 1 1 d . .
H48A H 0.1115 0.1393 0.5055 0.048 Uiso 1 1 calc R U
C49 C 0.0198(8) 0.2164(8) 0.5432(4) 0.045(3) Uani 1 1 d . .
H49A H -0.0152 0.1554 0.5515 0.054 Uiso 1 1 calc R U
C50 C -0.0070(8) 0.3147(8) 0.5582(4) 0.045(3) Uani 1 1 d . .
H50A H -0.0624 0.3198 0.5755 0.054 Uiso 1 1 calc R U
C51 C 0.0446(7) 0.4049(8) 0.5488(3) 0.038(2) Uani 1 1 d . .
H51A H 0.0263 0.4715 0.5596 0.046 Uiso 1 1 calc R U
C52 C 0.1240(7) 0.3954(6) 0.5230(3) 0.033(2) Uani 1 1 d . .
C53 C 0.1923(7) 0.4700(6) 0.5061(3) 0.033(2) Uani 1 1 d . .
Cl1S Cl -0.3354(2) 0.55228(19) 0.16851(9) 0.0457(6) Uani 1 1 d . .
O1S O -0.2527(10) 0.4812(7) 0.1718(5) 0.141(6) Uani 1 1 d . .
O2S O -0.2995(5) 0.6549(5) 0.1577(2) 0.0469(18) Uani 1 1 d . .
O3S O -0.4179(13) 0.5215(11) 0.1349(4) 0.196(9) Uani 1 1 d . .
O4S O -0.3725(7) 0.5536(5) 0.2095(3) 0.064(2) Uani 1 1 d . .

loop_
_atom_site_aniso_label
_atom_site_aniso_U_11
_atom_site_aniso_U_22
_atom_site_aniso_U_33
_atom_site_aniso_U_23
_atom_site_aniso_U_13
_atom_site_aniso_U_12
Zr01 0.0254(4) 0.0173(4) 0.0290(4) 0.0037(4) -0.0067(3) -0.0035(4)
Fe1 0.0323(7) 0.0194(6) 0.0341(8) 0.0000(5) -0.0044(6) -0.0015(5)
O1 0.030(3) 0.033(3) 0.037(4) 0.000(3) -0.013(3) 0.000(3)
O2 0.037(4) 0.034(4) 0.038(4) -0.003(3) -0.001(3) -0.006(3)
O3 0.038(4) 0.023(3) 0.041(4) 0.011(3) -0.004(3) 0.004(3)
N1 0.025(4) 0.027(4) 0.035(4) 0.006(3) -0.005(3) -0.002(3)
N2 0.019(4) 0.031(4) 0.035(4) 0.004(3) -0.002(3) -0.006(3)
N3 0.020(4) 0.026(4) 0.070(5) -0.025(4) 0.007(4) -0.006(3)
N4 0.028(4) 0.024(4) 0.036(5) 0.005(3) -0.001(3) -0.003(3)
N5 0.048(5) 0.023(4) 0.032(4) 0.004(3) -0.002(4) -0.006(3)
N6 0.036(4) 0.028(4) 0.028(4) 0.001(3) 0.003(3) -0.008(3)
C1 0.043(6) 0.022(5) 0.040(6) -0.006(4) 0.004(5) 0.001(4)
C2 0.033(5) 0.027(5) 0.029(5) 0.003(4) -0.003(4) 0.005(4)
C3 0.021(4) 0.027(5) 0.031(5) 0.009(4) 0.005(4) 0.002(4)
C4 0.028(5) 0.028(5) 0.048(6) 0.009(4) -0.002(4) 0.006(4)
C5 0.024(5) 0.031(5) 0.079(8) 0.016(5) 0.003(5) 0.010(4)
C6 0.032(5) 0.040(6) 0.036(6) 0.005(4) -0.007(4) 0.003(4)
C7 0.034(5) 0.034(5) 0.043(6) -0.001(4) -0.016(5) -0.003(4)
C8 0.036(5) 0.036(5) 0.037(6) -0.006(4) 0.006(4) -0.007(4)
C9 0.035(5) 0.027(5) 0.030(5) -0.001(4) 0.003(4) -0.003(4)
C10 0.030(5) 0.027(5) 0.042(6) 0.001(4) -0.003(4) -0.005(4)
C11 0.044(6) 0.043(6) 0.042(6) 0.002(5) -0.003(5) -0.011(5)
C12 0.059(7) 0.042(6) 0.042(7) -0.001(5) -0.011(5) -0.017(5)
C13 0.060(7) 0.038(6) 0.028(5) 0.005(4) -0.001(5) -0.021(5)
C14 0.053(6) 0.035(5) 0.028(5) -0.006(4) 0.004(5) -0.015(5)
C15 0.047(6) 0.048(6) 0.055(7) 0.010(5) 0.012(5) 0.012(5)
C16 0.036(5) 0.027(5) 0.042(6) 0.009(4) -0.003(4) -0.006(4)
C17 0.037(5) 0.029(5) 0.037(6) -0.002(4) 0.000(4) -0.004(4)
C18 0.051(6) 0.041(6) 0.044(6) 0.006(5) 0.001(5) -0.006(5)
C19 0.038(6) 0.040(6) 0.037(6) 0.022(4) -0.009(4) -0.025(5)
C20 0.056(6) 0.019(4) 0.025(5) 0.005(4) -0.006(4) -0.011(4)
C21 0.038(5) 0.023(5) 0.043(6) 0.003(4) -0.006(5) -0.001(4)
N7 0.037(4) 0.022(4) 0.031(4) 0.000(3) -0.005(4) -0.012(3)
N8 0.035(5) 0.033(5) 0.035(5) 0.016(4) -0.014(4) -0.011(4)
N9 0.030(4) 0.024(4) 0.042(5) 0.012(3) -0.009(3) -0.002(3)
N10 0.027(4) 0.031(5) 0.066(6) 0.021(4) -0.003(4) 0.007(3)
N11 0.024(4) 0.025(4) 0.034(4) 0.010(3) 0.001(3) 0.002(3)
N12 0.031(4) 0.022(4) 0.035(4) 0.005(3) -0.001(3) -0.001(3)
N13 0.032(4) 0.020(4) 0.026(4) -0.002(3) -0.009(3) -0.006(3)
N14 0.039(4) 0.022(4) 0.037(5) 0.000(3) -0.004(4) -0.005(3)
C22 0.053(6) 0.018(4) 0.032(5) -0.004(4) -0.015(5) -0.006(4)
C23 0.059(7) 0.023(5) 0.036(6) 0.003(4) -0.005(5) -0.013(5)
C24 0.074(8) 0.031(5) 0.038(6) -0.005(5) 0.002(5) -0.003(5)
C25 0.073(8) 0.029(5) 0.036(6) -0.005(4) -0.005(5) 0.004(5)
C26 0.073(8) 0.031(5) 0.041(6) 0.004(5) -0.019(6) -0.011(5)
C27 0.062(7) 0.024(5) 0.043(6) -0.001(4) -0.009(5) -0.007(5)
C28 0.047(6) 0.022(5) 0.031(5) 0.002(4) -0.012(4) -0.014(4)
C29 0.052(6) 0.019(4) 0.023(5) 0.003(4) -0.017(4) -0.007(4)
C30 0.030(5) 0.026(5) 0.038(5) 0.009(4) -0.022(4) -0.008(4)
C31 0.026(5) 0.047(6) 0.035(5) 0.014(4) -0.008(4) -0.016(4)
C32 0.040(6) 0.048(6) 0.040(6) 0.023(5) -0.021(5) -0.018(5)
C33 0.020(5) 0.058(7) 0.057(7) 0.020(6) -0.006(5) -0.013(5)
C34 0.027(5) 0.060(8) 0.074(8) 0.027(6) -0.003(5) -0.010(5)
C35 0.032(6) 0.048(6) 0.075(8) 0.028(6) 0.002(5) 0.003(5)
C36 0.032(5) 0.031(5) 0.048(6) 0.025(4) -0.004(5) -0.003(4)
C37 0.025(5) 0.036(5) 0.055(6) 0.027(5) -0.007(4) -0.007(4)
C38 0.027(5) 0.032(5) 0.032(5) 0.010(4) -0.010(4) -0.001(4)
C39 0.015(4) 0.034(5) 0.040(5) 0.012(4) -0.003(4) -0.001(4)
C40 0.024(5) 0.033(5) 0.047(6) 0.009(4) 0.002(4) 0.004(4)
C41 0.031(5) 0.042(6) 0.051(7) 0.013(5) 0.002(5) 0.008(4)
C42 0.042(5) 0.023(4) 0.043(5) 0.005(4) 0.009(4) 0.005(4)
C43 0.033(5) 0.028(5) 0.033(5) 0.012(4) -0.003(4) -0.001(4)
C44 0.040(5) 0.026(5) 0.020(5) 0.008(4) 0.000(4) 0.006(4)
C45 0.027(5) 0.017(4) 0.030(5) 0.007(3) -0.007(4) 0.000(4)
C46 0.036(5) 0.020(4) 0.024(5) 0.001(4) -0.003(4) -0.005(4)
C47 0.030(5) 0.023(5) 0.037(5) 0.007(4) 0.000(4) -0.003(4)
C48 0.041(6) 0.022(5) 0.057(7) -0.004(4) 0.005(5) -0.004(4)
C49 0.036(6) 0.040(6) 0.060(7) 0.003(5) 0.009(5) -0.009(5)
C50 0.033(6) 0.040(6) 0.063(7) 0.002(5) 0.014(5) 0.003(4)
C51 0.040(6) 0.034(5) 0.043(6) -0.002(4) 0.012(5) -0.004(4)
C52 0.036(5) 0.022(5) 0.041(6) 0.001(4) 0.009(4) -0.001(4)
C53 0.040(5) 0.022(5) 0.033(5) 0.006(4) -0.006(4) -0.001(4)
Cl1S 0.0481(15) 0.0369(14) 0.0523(16) -0.0062(12) 0.0096(13) -0.0119(12)
O1S 0.151(10) 0.045(6) 0.274(16) 0.027(7) 0.165(11) 0.043(6)
O2S 0.038(4) 0.037(4) 0.066(5) 0.003(3) 0.010(4) -0.008(3)
O3S 0.250(16) 0.208(14) 0.089(8) 0.058(9) -0.076(9) -0.193(14)
O4S 0.090(6) 0.036(4) 0.080(6) -0.002(4) 0.054(5) 0.004(4)

loop_
_atom_type_symbol
_atom_type_description
_atom_type_scat_dispersion_real
_atom_type_scat_dispersion_imag
_atom_type_scat_source
C C 0.0033 0.0016 'International Tables Vol C Tables 4.2.6.8 and 6.1.1.4'
H H 0.0000 0.0000 'International Tables Vol C Tables 4.2.6.8 and 6.1.1.4'
N N 0.0061 0.0033 'International Tables Vol C Tables 4.2.6.8 and 6.1.1.4'
O O 0.0106 0.0060 'International Tables Vol C Tables 4.2.6.8 and 6.1.1.4'
Cl Cl 0.1484 0.1585 'International Tables Vol C Tables 4.2.6.8 and 6.1.1.4'
Fe Fe 0.3463 0.8444 'International Tables Vol C Tables 4.2.6.8 and 6.1.1.4'
Zr Zr -2.9673 0.5597 'International Tables Vol C Tables 4.2.6.8 and 6.1.1.4'

loop_
_geom_angle_atom_site_label_1
_geom_angle_atom_site_label_2
_geom_angle_atom_site_label_3
_geom_angle
O2 Zr01 O3 84.5(2)
O2 Zr01 O1 83.7(2)
O3 Zr01 O1 81.4(2)
O2 Zr01 N9 162.2(2)
O3 Zr01 N9 89.3(3)
O1 Zr01 N9 78.9(2)
O2 Zr01 N7 104.8(3)
O3 Zr01 N7 156.5(2)
O1 Zr01 N7 78.3(2)
N9 Zr01 N7 75.3(3)
O2 Zr01 N13 75.5(2)
O3 Zr01 N13 127.3(2)
O1 Zr01 N13 141.5(3)
N9 Zr01 N13 120.9(3)
N7 Zr01 N13 76.2(2)
O2 Zr01 N11 116.9(2)
O3 Zr01 N11 71.3(2)
O1 Zr01 N11 143.0(3)
N9 Zr01 N11 76.4(3)
N7 Zr01 N11 120.4(3)
N13 Zr01 N11 75.4(3)
N5 Fe1 N3 93.0(3)
N5 Fe1 N1 90.0(3)
N3 Fe1 N1 90.7(3)
N5 Fe1 N2 167.6(3)
N3 Fe1 N2 95.4(3)
N1 Fe1 N2 80.8(3)
N5 Fe1 N6 80.6(3)
N3 Fe1 N6 170.0(3)
N1 Fe1 N6 96.8(3)
N2 Fe1 N6 92.2(3)
N5 Fe1 N4 97.2(3)
N3 Fe1 N4 79.1(3)
N1 Fe1 N4 167.8(3)
N2 Fe1 N4 93.4(3)
N6 Fe1 N4 94.1(3)
N1 O1 Zr01 118.6(4)
N3 O2 Zr01 121.6(5)
N5 O3 Zr01 120.6(5)
C2 N1 O1 117.4(7)
C2 N1 Fe1 120.5(6)
O1 N1 Fe1 122.1(5)
C7 N2 C3 117.5(7)
C7 N2 Fe1 129.0(6)
C3 N2 Fe1 113.3(5)
C9 N3 O2 114.0(8)
C9 N3 Fe1 123.6(7)
O2 N3 Fe1 122.1(5)
C14 N4 C10 117.6(8)
C14 N4 Fe1 130.0(6)
C10 N4 Fe1 112.0(6)
C16 N5 O3 114.7(7)
C16 N5 Fe1 121.3(6)
O3 N5 Fe1 123.8(6)
C21 N6 C17 117.5(8)
C21 N6 Fe1 129.3(7)
C17 N6 Fe1 113.1(6)
C2 C1 H1A 109.5
C2 C1 H1B 109.5
H1A C1 H1B 109.5
C2 C1 H1C 109.5
H1A C1 H1C 109.5
H1B C1 H1C 109.5
N1 C2 C3 111.2(8)
N1 C2 C1 124.6(8)
C3 C2 C1 124.1(8)
N2 C3 C4 122.3(8)
N2 C3 C2 113.8(7)
C4 C3 C2 123.9(8)
C3 C4 C5 118.1(9)
C3 C4 H4A 120.9
C5 C4 H4A 120.9
C6 C5 C4 119.6(8)
C6 C5 H5A 120.2
C4 C5 H5A 120.2
C5 C6 C7 119.1(8)
C5 C6 H6A 120.5
C7 C6 H6A 120.5
N2 C7 C6 123.3(9)
N2 C7 H7A 118.4
C6 C7 H7A 118.4
C9 C8 H8A 109.5
C9 C8 H8B 109.5
H8A C8 H8B 109.5
C9 C8 H8C 109.5
H8A C8 H8C 109.5
H8B C8 H8C 109.5
N3 C9 C10 110.2(8)
N3 C9 C8 125.6(9)
C10 C9 C8 124.1(8)
C11 C10 N4 121.9(9)
C11 C10 C9 124.6(9)
N4 C10 C9 113.0(7)
C10 C11 C12 117.6(10)
C10 C11 H11A 121.2
C12 C11 H11A 121.2
C13 C12 C11 121.5(9)
C13 C12 H12A 119.3
C11 C12 H12A 119.3
C12 C13 C14 117.0(9)
C12 C13 H13A 121.5
C14 C13 H13A 121.5
N4 C14 C13 124.4(9)
N4 C14 H14A 117.8
C13 C14 H14A 117.8
C16 C15 H15A 109.5
C16 C15 H15B 109.5
H15A C15 H15B 109.5
C16 C15 H15C 109.5
H15A C15 H15C 109.5
H15B C15 H15C 109.5
N5 C16 C17 110.0(8)
N5 C16 C15 126.5(8)
C17 C16 C15 123.2(9)
N6 C17 C18 122.1(9)
N6 C17 C16 114.4(8)
C18 C17 C16 123.4(9)
C19 C18 C17 121.6(10)
C19 C18 H18A 119.2
C17 C18 H18A 119.2
C18 C19 C20 115.6(9)
C18 C19 H19A 122.2
C20 C19 H19A 122.2
C21 C20 C19 120.4(8)
C21 C20 H20A 119.8
C19 C20 H20A 119.8
N6 C21 C20 122.4(9)
N6 C21 H21A 118.8
C20 C21 H21A 118.8
C29 N7 C22 108.0(7)
C29 N7 Zr01 123.2(6)
C22 N7 Zr01 123.7(5)
C29 N8 C30 122.9(8)
C30 N9 C37 106.2(8)
C30 N9 Zr01 124.0(6)
C37 N9 Zr01 122.4(6)
C37 N10 C38 122.9(9)
C38 N11 C45 108.0(7)
C38 N11 Zr01 121.3(5)
C45 N11 Zr01 119.7(5)
C46 N12 C45 121.7(7)
C46 N13 C53 107.1(7)
C46 N13 Zr01 122.1(6)
C53 N13 Zr01 123.7(5)
C22 N14 C53 122.7(9)
N14 C22 N7 128.2(8)
N14 C22 C23 124.2(10)
N7 C22 C23 107.5(8)
C28 C23 C24 121.2(9)
C28 C23 C22 107.6(9)
C24 C23 C22 131.1(10)
C25 C24 C23 117.5(10)
C25 C24 H24A 121.2
C23 C24 H24A 121.2
C24 C25 C26 119.8(11)
C24 C25 H25A 120.1
C26 C25 H25A 120.1
C27 C26 C25 123.3(10)
C27 C26 H26A 118.3
C25 C26 H26A 118.3
C26 C27 C28 116.3(10)
C26 C27 H27A 121.8
C28 C27 H27A 121.8
C23 C28 C27 121.7(10)
C23 C28 C29 108.2(8)
C27 C28 C29 130.0(10)
N8 C29 N7 127.6(9)
N8 C29 C28 123.9(8)
N7 C29 C28 108.5(9)
N8 C30 N9 125.8(9)
N8 C30 C31 123.6(8)
N9 C30 C31 110.6(9)
C36 C31 C30 107.7(8)
C36 C31 C32 119.1(9)
C30 C31 C32 133.3(10)
C33 C32 C31 117.7(11)
C33 C32 H32A 121.2
C31 C32 H32A 121.2
C32 C33 C34 123.0(10)
C32 C33 H33A 118.5
C34 C33 H33A 118.5
C33 C34 C35 120.6(11)
C33 C34 H34A 119.7
C35 C34 H34A 119.7
C36 C35 C34 116.2(11)
C36 C35 H35A 121.9
C34 C35 H35A 121.9
C31 C36 C35 123.4(9)
C31 C36 C37 105.4(9)
C35 C36 C37 131.1(10)
N10 C37 N9 127.2(8)
N10 C37 C36 122.8(10)
N9 C37 C36 109.9(8)
N10 C38 N11 128.1(8)
N10 C38 C39 121.3(9)
N11 C38 C39 110.7(8)
C40 C39 C44 121.0(8)
C40 C39 C38 133.8(8)
C44 C39 C38 105.0(8)
C39 C40 C41 118.4(9)
C39 C40 H40A 120.8
C41 C40 H40A 120.8
C40 C41 C42 121.3(9)
C40 C41 H41A 119.3
C42 C41 H41A 119.3
C43 C42 C41 121.3(9)
C43 C42 H42A 119.3
C41 C42 H42A 119.3
C42 C43 C44 117.0(9)
C42 C43 H43A 121.5
C44 C43 H43A 121.5
C43 C44 C39 120.9(8)
C43 C44 C45 132.7(9)
C39 C44 C45 106.4(7)
N12 C45 N11 127.6(8)
N12 C45 C44 122.6(7)
N11 C45 C44 109.9(8)
N12 C46 N13 128.1(8)
N12 C46 C47 121.6(7)
N13 C46 C47 110.3(8)
C48 C47 C52 119.8(9)
C48 C47 C46 133.8(9)
C52 C47 C46 106.3(7)
C49 C48 C47 118.7(9)
C49 C48 H48A 120.6
C47 C48 H48A 120.6
C48 C49 C50 120.9(9)
C48 C49 H49A 119.5
C50 C49 H49A 119.5
C51 C50 C49 121.8(10)
C51 C50 H50A 119.1
C49 C50 H50A 119.1
C50 C51 C52 117.8(9)
C50 C51 H51A 121.1
C52 C51 H51A 121.1
C51 C52 C47 120.8(8)
C51 C52 C53 133.5(8)
C47 C52 C53 105.7(8)
N14 C53 N13 127.0(8)
N14 C53 C52 122.4(9)
N13 C53 C52 110.6(7)
O3S Cl1S O1S 110.1(10)
O3S Cl1S O4S 108.0(8)
O1S Cl1S O4S 108.8(7)
O3S Cl1S O2S 109.1(6)
O1S Cl1S O2S 109.8(5)
O4S Cl1S O2S 111.0(4)

loop_
_geom_bond_atom_site_label_1
_geom_bond_atom_site_label_2
_geom_bond_distance
Zr01 O2 2.111(6)
Zr01 O3 2.112(6)
Zr01 O1 2.170(6)
Zr01 N9 2.222(7)
Zr01 N7 2.232(7)
Zr01 N13 2.233(7)
Zr01 N11 2.244(7)
Fe1 N5 1.848(8)
Fe1 N3 1.860(9)
Fe1 N1 1.869(7)
Fe1 N2 1.944(7)
Fe1 N6 1.968(7)
Fe1 N4 1.978(7)
O1 N1 1.386(8)
O2 N3 1.415(10)
O3 N5 1.375(9)
N1 C2 1.293(10)
N2 C7 1.321(10)
N2 C3 1.364(11)
N3 C9 1.276(10)
N4 C14 1.306(11)
N4 C10 1.394(11)
N5 C16 1.327(12)
N6 C21 1.347(11)
N6 C17 1.357(11)
C1 C2 1.487(12)
C1 H1A 0.9800
C1 H1B 0.9800
C1 H1C 0.9800
C2 C3 1.453(11)
C3 C4 1.399(11)
C4 C5 1.400(13)
C4 H4A 0.9500
C5 C6 1.347(13)
C5 H5A 0.9500
C6 C7 1.409(12)
C6 H6A 0.9500
C7 H7A 0.9500
C8 C9 1.468(12)
C8 H8A 0.9800
C8 H8B 0.9800
C8 H8C 0.9800
C9 C10 1.454(12)
C10 C11 1.369(12)
C11 C12 1.383(14)
C11 H11A 0.9500
C12 C13 1.373(14)
C12 H12A 0.9500
C13 C14 1.382(12)
C13 H13A 0.9500
C14 H14A 0.9500
C15 C16 1.477(13)
C15 H15A 0.9800
C15 H15B 0.9800
C15 H15C 0.9800
C16 C17 1.456(12)
C17 C18 1.414(13)
C18 C19 1.356(13)
C18 H18A 0.9500
C19 C20 1.438(14)
C19 H19A 0.9500
C20 C21 1.394(13)
C20 H20A 0.9500
C21 H21A 0.9500
N7 C29 1.385(11)
N7 C22 1.401(12)
N8 C29 1.315(12)
N8 C30 1.335(12)
N9 C30 1.367(11)
N9 C37 1.392(13)
N10 C37 1.315(12)
N10 C38 1.334(11)
N11 C38 1.351(11)
N11 C45 1.362(10)
N12 C46 1.325(11)
N12 C45 1.334(11)
N13 C46 1.357(10)
N13 C53 1.388(12)
N14 C22 1.310(12)
N14 C53 1.333(11)
C22 C23 1.461(12)
C23 C28 1.362(13)
C23 C24 1.403(14)
C24 C25 1.384(13)
C24 H24A 0.9500
C25 C26 1.393(15)
C25 H25A 0.9500
C26 C27 1.357(15)
C26 H26A 0.9500
C27 C28 1.408(12)
C27 H27A 0.9500
C28 C29 1.443(13)
C30 C31 1.416(13)
C31 C36 1.393(14)
C31 C32 1.429(12)
C32 C33 1.360(14)
C32 H32A 0.9500
C33 C34 1.398(15)
C33 H33A 0.9500
C34 C35 1.409(14)
C34 H34A 0.9500
C35 C36 1.397(14)
C35 H35A 0.9500
C36 C37 1.442(12)
C38 C39 1.462(12)
C39 C40 1.358(12)
C39 C44 1.406(12)
C40 C41 1.362(13)
C40 H40A 0.9500
C41 C42 1.401(13)
C41 H41A 0.9500
C42 C43 1.370(12)
C42 H42A 0.9500
C43 C44 1.393(12)
C43 H43A 0.9500
C44 C45 1.453(12)
C46 C47 1.455(12)
C47 C48 1.401(12)
C47 C52 1.411(12)
C48 C49 1.360(13)
C48 H48A 0.9500
C49 C50 1.392(14)
C49 H49A 0.9500
C50 C51 1.376(13)
C50 H50A 0.9500
C51 C52 1.384(13)
C51 H51A 0.9500
C52 C53 1.439(12)
Cl1S O3S 1.376(10)
Cl1S O1S 1.381(9)
Cl1S O4S 1.389(7)
Cl1S O2S 1.438(7)

loop_
_geom_torsion_atom_site_label_1
_geom_torsion_atom_site_label_2
_geom_torsion_atom_site_label_3
_geom_torsion_atom_site_label_4
_geom_torsion
Zr01 O1 N1 C2 128.5(7)
Zr01 O1 N1 Fe1 -48.5(8)
N5 Fe1 N1 C2 164.8(7)
N3 Fe1 N1 C2 -102.2(7)
N2 Fe1 N1 C2 -6.8(7)
N6 Fe1 N1 C2 84.3(7)
N4 Fe1 N1 C2 -68.8(16)
N5 Fe1 N1 O1 -18.2(6)
N3 Fe1 N1 O1 74.8(6)
N2 Fe1 N1 O1 170.2(7)
N6 Fe1 N1 O1 -98.7(6)
N4 Fe1 N1 O1 108.2(14)
Zr01 O2 N3 C9 131.4(6)
Zr01 O2 N3 Fe1 -42.1(8)
N5 Fe1 N3 C9 -106.7(7)
N1 Fe1 N3 C9 163.3(7)
N2 Fe1 N3 C9 82.5(7)
N4 Fe1 N3 C9 -9.9(7)
N5 Fe1 N3 O2 66.2(6)
N1 Fe1 N3 O2 -23.9(6)
N2 Fe1 N3 O2 -104.7(6)
N4 Fe1 N3 O2 162.9(6)
Zr01 O3 N5 C16 130.5(6)
Zr01 O3 N5 Fe1 -44.9(8)
N3 Fe1 N5 C16 165.8(7)
N1 Fe1 N5 C16 -103.5(7)
N2 Fe1 N5 C16 -61.8(18)
N6 Fe1 N5 C16 -6.6(7)
N4 Fe1 N5 C16 86.4(7)
N3 Fe1 N5 O3 -19.1(6)
N1 Fe1 N5 O3 71.6(6)
N2 Fe1 N5 O3 113.3(15)
N6 Fe1 N5 O3 168.5(6)
N4 Fe1 N5 O3 -98.5(6)
O1 N1 C2 C3 -171.8(7)
Fe1 N1 C2 C3 5.3(10)
O1 N1 C2 C1 4.7(13)
Fe1 N1 C2 C1 -178.2(7)
C7 N2 C3 C4 0.7(13)
Fe1 N2 C3 C4 175.9(7)
C7 N2 C3 C2 179.2(8)
Fe1 N2 C3 C2 -5.7(9)
N1 C2 C3 N2 0.6(11)
C1 C2 C3 N2 -175.9(8)
N1 C2 C3 C4 179.0(8)
C1 C2 C3 C4 2.5(14)
N2 C3 C4 C5 -0.9(14)
C2 C3 C4 C5 -179.2(9)
C3 C4 C5 C6 1.3(15)
C4 C5 C6 C7 -1.5(15)
C3 N2 C7 C6 -0.9(14)
Fe1 N2 C7 C6 -175.2(7)
C5 C6 C7 N2 1.3(16)
O2 N3 C9 C10 -169.6(7)
Fe1 N3 C9 C10 3.8(11)
O2 N3 C9 C8 6.2(13)
Fe1 N3 C9 C8 179.6(7)
C14 N4 C10 C11 -0.8(13)
Fe1 N4 C10 C11 172.4(8)
C14 N4 C10 C9 171.5(8)
Fe1 N4 C10 C9 -15.2(9)
N3 C9 C10 C11 -179.8(9)
C8 C9 C10 C11 4.3(15)
N3 C9 C10 N4 8.1(11)
C8 C9 C10 N4 -167.8(8)
N4 C10 C11 C12 1.9(15)
C9 C10 C11 C12 -169.5(9)
C10 C11 C12 C13 -0.5(16)
C11 C12 C13 C14 -1.7(16)
C10 N4 C14 C13 -1.7(14)
Fe1 N4 C14 C13 -173.5(8)
C12 C13 C14 N4 2.9(16)
O3 N5 C16 C17 -170.8(7)
Fe1 N5 C16 C17 4.7(10)
O3 N5 C16 C15 3.2(13)
Fe1 N5 C16 C15 178.7(8)
C21 N6 C17 C18 -3.1(13)
Fe1 N6 C17 C18 175.7(7)
C21 N6 C17 C16 174.7(8)
Fe1 N6 C17 C16 -6.5(9)
N5 C16 C17 N6 1.6(11)
C15 C16 C17 N6 -172.7(9)
N5 C16 C17 C18 179.4(8)
C15 C16 C17 C18 5.1(15)
N6 C17 C18 C19 -1.0(15)
C16 C17 C18 C19 -178.6(9)
C17 C18 C19 C20 5.4(13)
C18 C19 C20 C21 -6.1(13)
C17 N6 C21 C20 2.4(12)
Fe1 N6 C21 C20 -176.2(6)
C19 C20 C21 N6 2.3(13)
C53 N14 C22 N7 3.3(14)
C53 N14 C22 C23 -177.6(8)
C29 N7 C22 N14 -177.3(8)
Zr01 N7 C22 N14 27.4(12)
C29 N7 C22 C23 3.5(9)
Zr01 N7 C22 C23 -151.7(6)
N14 C22 C23 C28 178.3(8)
N7 C22 C23 C28 -2.5(10)
N14 C22 C23 C24 -4.1(16)
N7 C22 C23 C24 175.1(10)
C28 C23 C24 C25 1.5(15)
C22 C23 C24 C25 -175.8(9)
C23 C24 C25 C26 -2.0(14)
C24 C25 C26 C27 0.9(15)
C25 C26 C27 C28 0.7(14)
C24 C23 C28 C27 0.2(14)
C22 C23 C28 C27 178.0(8)
C24 C23 C28 C29 -177.4(9)
C22 C23 C28 C29 0.5(10)
C26 C27 C28 C23 -1.2(14)
C26 C27 C28 C29 175.7(9)
C30 N8 C29 N7 -3.7(13)
C30 N8 C29 C28 174.8(8)
C22 N7 C29 N8 175.4(8)
Zr01 N7 C29 N8 -29.2(12)
C22 N7 C29 C28 -3.3(9)
Zr01 N7 C29 C28 152.1(6)
C23 C28 C29 N8 -177.0(8)
C27 C28 C29 N8 5.7(15)
C23 C28 C29 N7 1.8(10)
C27 C28 C29 N7 -175.5(9)
C29 N8 C30 N9 1.1(13)
C29 N8 C30 C31 -178.7(8)
C37 N9 C30 N8 -174.8(8)
Zr01 N9 C30 N8 34.9(12)
C37 N9 C30 C31 5.0(9)
Zr01 N9 C30 C31 -145.3(6)
N8 C30 C31 C36 176.2(8)
N9 C30 C31 C36 -3.6(10)
N8 C30 C31 C32 -3.5(15)
N9 C30 C31 C32 176.7(9)
C36 C31 C32 C33 2.4(13)
C30 C31 C32 C33 -178.0(9)
C31 C32 C33 C34 -1.8(14)
C32 C33 C34 C35 0.9(16)
C33 C34 C35 C36 -0.4(15)
C30 C31 C36 C35 178.1(9)
C32 C31 C36 C35 -2.2(14)
C30 C31 C36 C37 0.7(10)
C32 C31 C36 C37 -179.6(8)
C34 C35 C36 C31 1.1(15)
C34 C35 C36 C37 177.9(9)
C38 N10 C37 N9 -1.3(15)
C38 N10 C37 C36 -178.4(8)
C30 N9 C37 N10 178.1(9)
Zr01 N9 C37 N10 -30.9(12)
C30 N9 C37 C36 -4.5(9)
Zr01 N9 C37 C36 146.4(6)
C31 C36 C37 N10 179.8(8)
C35 C36 C37 N10 2.7(16)
C31 C36 C37 N9 2.4(10)
C35 C36 C37 N9 -174.8(10)
C37 N10 C38 N11 -1.5(14)
C37 N10 C38 C39 176.5(8)
C45 N11 C38 N10 179.3(8)
Zr01 N11 C38 N10 35.5(12)
C45 N11 C38 C39 1.2(9)
Zr01 N11 C38 C39 -142.7(6)
N10 C38 C39 C40 -1.8(15)
N11 C38 C39 C40 176.5(9)
N10 C38 C39 C44 -178.3(8)
N11 C38 C39 C44 0.0(9)
C44 C39 C40 C41 -0.8(13)
C38 C39 C40 C41 -176.9(9)
C39 C40 C41 C42 1.3(14)
C40 C41 C42 C43 -1.2(14)
C41 C42 C43 C44 0.7(13)
C42 C43 C44 C39 -0.2(12)
C42 C43 C44 C45 177.8(9)
C40 C39 C44 C43 0.3(13)
C38 C39 C44 C43 177.4(8)
C40 C39 C44 C45 -178.2(8)
C38 C39 C44 C45 -1.1(9)
C46 N12 C45 N11 -0.4(13)
C46 N12 C45 C44 178.2(8)
C38 N11 C45 N12 176.8(8)
Zr01 N11 C45 N12 -38.7(11)
C38 N11 C45 C44 -1.9(9)
Zr01 N11 C45 C44 142.7(6)
C43 C44 C45 N12 4.9(14)
C39 C44 C45 N12 -176.8(7)
C43 C44 C45 N11 -176.4(8)
C39 C44 C45 N11 1.9(9)
C45 N12 C46 N13 6.1(13)
C45 N12 C46 C47 -175.5(8)
C53 N13 C46 N12 -179.6(8)
Zr01 N13 C46 N12 29.1(11)
C53 N13 C46 C47 1.9(9)
Zr01 N13 C46 C47 -149.4(6)
N12 C46 C47 C48 1.1(15)
N13 C46 C47 C48 179.7(9)
N12 C46 C47 C52 179.1(8)
N13 C46 C47 C52 -2.3(10)
C52 C47 C48 C49 0.0(14)
C46 C47 C48 C49 177.8(10)
C47 C48 C49 C50 2.4(15)
C48 C49 C50 C51 -2.9(16)
C49 C50 C51 C52 0.9(15)
C50 C51 C52 C47 1.6(14)
C50 C51 C52 C53 178.8(10)
C48 C47 C52 C51 -2.1(14)
C46 C47 C52 C51 179.6(8)
C48 C47 C52 C53 -180.0(8)
C46 C47 C52 C53 1.7(10)
C22 N14 C53 N13 -0.5(14)
C22 N14 C53 C52 176.3(8)
C46 N13 C53 N14 176.4(8)
Zr01 N13 C53 N14 -32.9(11)
C46 N13 C53 C52 -0.7(9)
Zr01 N13 C53 C52 150.0(6)
C51 C52 C53 N14 4.5(16)
C47 C52 C53 N14 -177.9(8)
C51 C52 C53 N13 -178.2(10)
C47 C52 C53 N13 -0.7(10)
